data_1504142
loop_
_publ_author_name
'Isobe, Hiroyuki'
'Hitosugi, Shunpei'
'Matsuno, Taisuke'
'Iwamoto, Takeaki'
'Ichikawa, Junji'

_publ_section_title
;
 Concise synthesis of halogenated chrysenes ([4]phenacenes) that favor
 pi-stack packing in single crystals.
;
_journal_issue 17
_journal_name_full 'Organic letters'
_journal_page_first 4026
_journal_page_last 4028
_journal_paper_doi 10.1021/ol901693y
_journal_volume 11
_journal_year 2009
_chemical_formula_sum 'C20 H14 F2'
_chemical_formula_weight 292.31
_chemical_name_systematic
;

 ?

;
_space_group_IT_number 14
_symmetry_cell_setting monoclinic
_symmetry_space_group_name_Hall '-P 2ybc'
_symmetry_space_group_name_H-M 'P 1 21/c 1'
_atom_sites_solution_hydrogens geom
_atom_sites_solution_primary direct
_atom_sites_solution_secondary difmap
_audit_creation_method SHELXL-97
_cell_angle_alpha 90.00
_cell_angle_beta 100.662(10)
_cell_angle_gamma 90.00
_cell_formula_units_Z 2
_cell_length_a 8.272(6)
_cell_length_b 12.739(10)
_cell_length_c 6.630(5)
_cell_measurement_reflns_used 520
_cell_measurement_temperature 100
_cell_measurement_theta_max 22.49
_cell_measurement_theta_min 2.51
_cell_volume 686.6(9)
_computing_cell_refinement 'Bruker SMART'
_computing_data_collection 'Bruker SMART'
_computing_data_reduction 'Bruker SAINT'
_computing_molecular_graphics 'Bruker SHELXTL'
_computing_publication_material 'Bruker SHELXTL'
_computing_structure_refinement 'SHELXL-97 (Sheldrick, 1997)'
_computing_structure_solution 'SHELXS-97 (Sheldrick, 1990)'
_diffrn_ambient_temperature 100
_diffrn_detector_area_resol_mean 8.333
_diffrn_measured_fraction_theta_full 0.994
_diffrn_measured_fraction_theta_max 0.994
_diffrn_measurement_device_type 'CCD area detector'
_diffrn_measurement_method 'phi and omega scans'
_diffrn_radiation_monochromator graphite
_diffrn_radiation_source 'fine-focus sealed tube'
_diffrn_radiation_type MoK\a
_diffrn_radiation_wavelength 0.71073
_diffrn_reflns_av_R_equivalents 0.1317
_diffrn_reflns_av_sigmaI/netI 0.1149
_diffrn_reflns_limit_h_max 10
_diffrn_reflns_limit_h_min -10
_diffrn_reflns_limit_k_max 16
_diffrn_reflns_limit_k_min -16
_diffrn_reflns_limit_l_max 8
_diffrn_reflns_limit_l_min -8
_diffrn_reflns_number 7585
_diffrn_reflns_theta_full 27.52
_diffrn_reflns_theta_max 27.52
_diffrn_reflns_theta_min 2.51
_exptl_absorpt_coefficient_mu 0.100
_exptl_absorpt_correction_T_max 0.9990
_exptl_absorpt_correction_T_min 0.9519
_exptl_absorpt_correction_type empirical
_exptl_absorpt_process_details 'SADABS Sheldrick 1996'
_exptl_crystal_colour colorless
_exptl_crystal_density_diffrn 1.414
_exptl_crystal_density_method 'not measured'
_exptl_crystal_description plate
_exptl_crystal_F_000 304
_exptl_crystal_size_max 0.50
_exptl_crystal_size_mid 0.10
_exptl_crystal_size_min 0.01
_refine_diff_density_max 0.245
_refine_diff_density_min -0.328
_refine_diff_density_rms 0.067
_refine_ls_extinction_method none
_refine_ls_goodness_of_fit_ref 0.853
_refine_ls_hydrogen_treatment constr
_refine_ls_matrix_type full
_refine_ls_number_parameters 101
_refine_ls_number_reflns 1575
_refine_ls_number_restraints 0
_refine_ls_restrained_S_all 0.853
_refine_ls_R_factor_all 0.1443
_refine_ls_R_factor_gt 0.0668
_refine_ls_shift/su_max 0.000
_refine_ls_shift/su_mean 0.000
_refine_ls_structure_factor_coef Fsqd
_refine_ls_weighting_details 'calc w=1/[\s^2^(Fo^2^)+(0.1000P)^2^+0.9313P] where P=(Fo^2^+2Fc^2^)/3'
_refine_ls_weighting_scheme calc
_refine_ls_wR_factor_gt 0.1607
_refine_ls_wR_factor_ref 0.2046
_reflns_number_gt 805
_reflns_number_total 1575
_reflns_threshold_expression >2sigma(I)
_cod_data_source_file ol901693y_si_005.cif
_cod_data_source_block sh09-2
_cod_depositor_comments
;
The following automatic conversions were performed:

'_symmetry_cell_setting' value 'Monoclinic' changed to 'monoclinic'
according to /home/saulius/struct/CIF-dictionaries/cif_core.dic
dictionary named 'cif_core.dic' version 2.4.2 from 2011-04-26.

Automatic conversion script
Id: cif_fix_values 1715 2011-07-08 13:25:40Z adriana 
;
_cod_original_sg_symbol_H-M P2(1)/c
_cod_database_code 1504142

loop_
_symmetry_equiv_pos_as_xyz
'x, y, z'
'-x, y+1/2, -z+1/2'
'-x, -y, -z'
'x, -y-1/2, z-1/2'

loop_
_atom_site_label
_atom_site_type_symbol
_atom_site_fract_x
_atom_site_fract_y
_atom_site_fract_z
_atom_site_U_iso_or_equiv
_atom_site_adp_type
_atom_site_occupancy
_atom_site_symmetry_multiplicity
_atom_site_calc_flag
_atom_site_refinement_flags
F001 F 0.9283(2) 0.11752(16) 1.1902(3) 0.0309(6) Uani 1 1 d .
C002 C 0.4695(4) 0.1092(2) 0.8174(5) 0.0196(7) Uani 1 1 d .
C003 C 0.7599(4) 0.0622(3) 0.8844(5) 0.0219(7) Uani 1 1 d .
H003 H 0.8523 0.0286 0.8461 0.026 Uiso 1 1 calc R
C004 C 0.5787(4) 0.0013(2) 0.5596(5) 0.0190(7) Uani 1 1 d .
C005 C 0.6484(4) 0.1664(2) 1.1335(5) 0.0232(8) Uani 1 1 d .
H005 H 0.6656 0.2023 1.2612 0.028 Uiso 1 1 calc R
C006 C 0.3097(4) 0.1061(3) 0.6896(5) 0.0216(7) Uani 1 1 d .
C007 C 0.6043(4) 0.0575(3) 0.7539(5) 0.0206(7) Uani 1 1 d .
C008 C 0.7763(4) 0.1153(3) 1.0660(5) 0.0230(8) Uani 1 1 d .
C009 C 0.2889(4) 0.0521(3) 0.5082(5) 0.0213(7) Uani 1 1 d .
H009 H 0.1826 0.0500 0.4242 0.026 Uiso 1 1 calc R
C010 C 0.4961(4) 0.1632(2) 1.0095(5) 0.0228(8) Uani 1 1 d .
H010 H 0.4064 0.1976 1.0523 0.027 Uiso 1 1 calc R
C011 C 0.1658(4) 0.1621(3) 0.7520(5) 0.0270(8) Uani 1 1 d .
H01A H 0.0675 0.1521 0.6458 0.040 Uiso 1 1 calc R
H01B H 0.1903 0.2372 0.7682 0.040 Uiso 1 1 calc R
H01C H 0.1460 0.1333 0.8823 0.040 Uiso 1 1 calc R

loop_
_atom_site_aniso_label
_atom_site_aniso_U_11
_atom_site_aniso_U_22
_atom_site_aniso_U_33
_atom_site_aniso_U_23
_atom_site_aniso_U_13
_atom_site_aniso_U_12
F001 0.0207(11) 0.0446(13) 0.0254(11) -0.0058(9) -0.0008(8) 0.0007(9)
C002 0.0190(16) 0.0218(17) 0.0187(15) 0.0010(13) 0.0054(13) 0.0008(13)
C003 0.0155(16) 0.0290(19) 0.0216(17) 0.0019(14) 0.0046(13) 0.0007(13)
C004 0.0181(15) 0.0217(16) 0.0179(15) 0.0028(13) 0.0056(12) 0.0010(13)
C005 0.0241(18) 0.0257(18) 0.0201(17) -0.0030(14) 0.0046(14) 0.0008(14)
C006 0.0203(17) 0.0234(17) 0.0221(17) 0.0044(14) 0.0064(14) 0.0018(14)
C007 0.0176(16) 0.0261(18) 0.0185(16) 0.0035(13) 0.0045(13) -0.0007(13)
C008 0.0161(17) 0.0296(19) 0.0217(17) 0.0010(14) -0.0007(14) -0.0027(14)
C009 0.0151(16) 0.0286(18) 0.0201(16) 0.0009(14) 0.0030(13) -0.0020(14)
C010 0.0205(17) 0.0267(17) 0.0229(17) 0.0012(14) 0.0088(14) 0.0013(14)
C011 0.0199(18) 0.037(2) 0.0252(18) -0.0020(15) 0.0060(14) 0.0007(15)

loop_
_atom_type_symbol
_atom_type_description
_atom_type_scat_dispersion_real
_atom_type_scat_dispersion_imag
_atom_type_scat_source
C C 0.0033 0.0016 'International Tables Vol C Tables 4.2.6.8 and 6.1.1.4'
H H 0.0000 0.0000 'International Tables Vol C Tables 4.2.6.8 and 6.1.1.4'
F F 0.0171 0.0103 'International Tables Vol C Tables 4.2.6.8 and 6.1.1.4'

loop_
_geom_angle_atom_site_label_1
_geom_angle_atom_site_label_2
_geom_angle_atom_site_label_3
_geom_angle
_geom_angle_site_symmetry_1
_geom_angle_site_symmetry_3
C007 C002 C010 119.1(3) . .
C007 C002 C006 120.0(3) . .
C010 C002 C006 120.9(3) . .
C008 C003 C007 119.4(3) . .
C004 C004 C009 120.0(4) 3_656 3_656
C004 C004 C007 118.8(3) 3_656 .
C009 C004 C007 121.2(3) 3_656 .
C010 C005 C008 117.7(3) . .
C009 C006 C002 119.1(3) . .
C009 C006 C011 120.0(3) . .
C002 C006 C011 120.9(3) . .
C003 C007 C002 118.3(3) . .
C003 C007 C004 121.9(3) . .
C002 C007 C004 119.7(3) . .
C003 C008 F001 118.1(3) . .
C003 C008 C005 124.1(3) . .
F001 C008 C005 117.8(3) . .
C006 C009 C004 122.4(3) . 3_656
C005 C010 C002 121.5(3) . .

loop_
_geom_bond_atom_site_label_1
_geom_bond_atom_site_label_2
_geom_bond_distance
_geom_bond_site_symmetry_2
F001 C008 1.370(4) .
C002 C007 1.424(4) .
C002 C010 1.428(4) .
C002 C006 1.433(4) .
C003 C008 1.366(4) .
C003 C007 1.413(4) .
C004 C004 1.393(6) 3_656
C004 C009 1.431(4) 3_656
C004 C007 1.455(4) .
C005 C010 1.372(5) .
C005 C008 1.385(4) .
C006 C009 1.368(4) .
C006 C011 1.510(4) .
C009 C004 1.431(4) 3_656
